data_4032665
loop_
_publ_author_name
'Yan, Qiao'
'Bolte, Benoit'
'Bai, Yuhua'
'Banwell, Martin G.'
'Willis, Anthony C.'
'Carr, Paul D.'

_publ_section_title
;
 Studies on the Photochemical Rearrangements of Enantiomerically Pure,
 Polysubstituted, and Variously Annulated Bicyclo[2.2.2]octenones.
;
_journal_issue 15
_journal_name_full 'The Journal of organic chemistry'
_journal_page_first 8008
_journal_page_last 8022
_journal_paper_doi 10.1021/acs.joc.7b01243
_journal_volume 82
_journal_year 2017
_chemical_absolute_configuration syn
_chemical_compound_source local
_chemical_formula_moiety 'C11 H12 O3'
_chemical_formula_sum 'C11 H12 O3'
_chemical_formula_weight 192.21
_space_group_IT_number 4
_symmetry_cell_setting monoclinic
_symmetry_space_group_name_Hall 'P 2yb'
_symmetry_space_group_name_H-M 'P 1 21 1'
_atom_sites_solution_hydrogens difmap
_atom_sites_solution_primary direct
_audit_creation_date 16-04-11
_audit_creation_method CRYSTALS_ver_14.40
_audit_update_record
;
2016-04-11 - Report on C11 H12 O3 
             by Anthony C. Willis
             for   Qiao Yan and Martin Banwell

2016-04-11 - details of refinement in _refine_special_details below

2016-04-11 - passes checkcif tests with minor warnings  
;
_cell_angle_alpha 90
_cell_angle_beta 92.403(2)
_cell_angle_gamma 90
_cell_formula_units_Z 2
_cell_length_a 6.9303(2)
_cell_length_b 7.7696(2)
_cell_length_c 8.6272(2)
_cell_measurement_reflns_used 7002
_cell_measurement_temperature 150
_cell_measurement_theta_max 72
_cell_measurement_theta_min 5
_cell_volume 464.13(2)
_computing_cell_refinement 'CrysAlisPro (Agilent Technologies, 2015)'
_computing_data_collection
;
CrysAlisPro, Agilent Technologies,
Version 1.171.37.35h (release 09-02-2015 CrysAlis171 .NET)
(compiled Feb 9 2015,16:26:32)
;
_computing_data_reduction 'CrysAlisPro (Agilent Technologies, 2015)'
_computing_molecular_graphics 'PLATON (Spek, 2008)'
_computing_publication_material 'CRYSTALS (Betteridge et al., 2003)'
_computing_structure_refinement 'CRYSTALS (Betteridge et al., 2003)'
_computing_structure_solution 'SIR92 (Altomare et al., 1994)'
_diffrn_ambient_temperature 150
_diffrn_measured_fraction_theta_full 0.998
_diffrn_measured_fraction_theta_max 0.998
_diffrn_measurement_device Area
_diffrn_measurement_device_type 'SuperNova, Dual, Cu at zero, EosS2'
_diffrn_measurement_method \w
_diffrn_radiation_monochromator mirror
_diffrn_radiation_source 'Supernova (Cu) X-ray Source'
_diffrn_radiation_type 'Cu K\a'
_diffrn_radiation_wavelength 1.54184
_diffrn_reflns_av_R_equivalents 0.032
_diffrn_reflns_limit_h_max 8
_diffrn_reflns_limit_h_min -8
_diffrn_reflns_limit_k_max 9
_diffrn_reflns_limit_k_min -8
_diffrn_reflns_limit_l_max 10
_diffrn_reflns_limit_l_min -10
_diffrn_reflns_number 8908
_diffrn_reflns_theta_full 72.586
_diffrn_reflns_theta_max 72.586
_diffrn_reflns_theta_min 5.131
_diffrn_standards_number 0
_exptl_absorpt_coefficient_mu 0.823
_exptl_absorpt_correction_T_max 0.95
_exptl_absorpt_correction_T_min 0.82
_exptl_absorpt_correction_type multi-scan
_exptl_absorpt_process_details
;
CrysAlisPro, Agilent Technologies,
Version 1.171.37.35h (release 09-02-2015 CrysAlis171 .NET)
(compiled Feb 9 2015,16:26:32)
Empirical absorption correction using spherical harmonics,
 implemented in SCALE3 ABSPACK scaling algorithm.
;
_exptl_crystal_colour colourless
_exptl_crystal_density_diffrn 1.375
_exptl_crystal_density_method 'not measured'
_exptl_crystal_description plate
_exptl_crystal_F_000 204
_exptl_crystal_size_max 0.233
_exptl_crystal_size_mid 0.154
_exptl_crystal_size_min 0.058
_refine_diff_density_max 0.23
_refine_diff_density_min -0.17
_refine_ls_abs_structure_details
;
The enantiomer has been assigned by reference to an unchanging chiral
centre in the synthetic procedure.
;
_refine_ls_extinction_method None
_refine_ls_goodness_of_fit_ref 1.0436
_refine_ls_hydrogen_treatment constr
_refine_ls_matrix_type full
_refine_ls_number_parameters 128
_refine_ls_number_reflns 991
_refine_ls_number_restraints 1
_refine_ls_R_factor_all 0.0375
_refine_ls_R_factor_gt 0.0373
_refine_ls_shift/su_max 0.0018000
_refine_ls_shift/su_mean 0.0005484
_refine_ls_structure_factor_coef Fsqd
_refine_ls_weighting_details
;
 Method= Modified Sheldrick 
 w=1/[\s^2^(F^2^) + ( 0.09P)^2^ + 0.11P] 
 ,where P=(max(Fo^2^,0) + 2Fc^2^)/3 
;
_refine_ls_weighting_scheme calc
_refine_ls_wR_factor_all 0.1167
_refine_ls_wR_factor_gt 0.1161
_refine_ls_wR_factor_ref 0.1167
_reflns_limit_h_max 8
_reflns_limit_h_min -8
_reflns_limit_k_max 9
_reflns_limit_k_min 0
_reflns_limit_l_max 10
_reflns_limit_l_min 0
_reflns_number_gt 980
_reflns_number_total 993
_reflns_threshold_expression I>2.0\s(I)
_oxford_diffrn_Wilson_B_factor 2.35
_oxford_diffrn_Wilson_scale 0.00
_oxford_refine_ls_r_factor_ref 0.0375
_oxford_refine_ls_scale 23(8)
_oxford_reflns_number_all 991
_oxford_reflns_threshold_expression_ref I>-10.0\s(I)
_oxford_structure_analysis_title 'Z:\ban1619SN\Tony_ban1619SN_data At 14:50 on'
_cod_data_source_file jo7b01243_si_002.cif
_cod_data_source_block ban1619SN_compound_34
_cod_depositor_comments 'Adding full bibliography for 4032648--4032665.cif.'
_cod_original_sg_symbol_H-M 'P 1 21 1 '
_cod_database_code 4032665

loop_
_symmetry_equiv_pos_as_xyz
x,y,z
-x,y+1/2,-z

loop_
_atom_site_label
_atom_site_type_symbol
_atom_site_fract_x
_atom_site_fract_y
_atom_site_fract_z
_atom_site_U_iso_or_equiv
_atom_site_occupancy
_atom_site_adp_type
_atom_site_refinement_flags_posn
O1 O 0.3314(4) 0.8567(3) 0.2964(3) 0.0459 1.0000 Uani .
O2 O 0.4952(3) 0.6734(3) 0.1516(2) 0.0332 1.0000 Uani .
O3 O 0.7763(3) 0.3977(3) 0.2318(3) 0.0408 1.0000 Uani .
C1 C 0.3157(3) 0.2759(3) 0.3624(3) 0.0227 1.0000 Uani .
C2 C 0.2825(3) 0.4597(3) 0.4157(3) 0.0238 1.0000 Uani .
C3 C 0.2192(3) 0.5590(3) 0.2638(3) 0.0228 1.0000 Uani .
C4 C 0.2681(3) 0.4411(3) 0.1273(3) 0.0223 1.0000 Uani .
C5 C 0.4774(4) 0.4960(3) 0.1043(3) 0.0251 1.0000 Uani .
C6 C 0.6047(3) 0.3773(3) 0.2063(3) 0.0255 1.0000 Uani .
C7 C 0.4858(3) 0.2337(3) 0.2591(3) 0.0223 1.0000 Uani .
C8 C 0.2801(3) 0.2565(3) 0.1926(3) 0.0214 1.0000 Uani .
C9 C 0.1263(4) 0.4673(4) 0.5358(3) 0.0339 1.0000 Uani .
C10 C 0.3458(4) 0.7138(3) 0.2434(3) 0.0297 1.0000 Uani .
C11 C 0.1364(4) 0.4595(4) -0.0173(3) 0.0312 1.0000 Uani .
H11 H 0.2764 0.1820 0.4308 0.0274 1.0000 Uiso R
H21 H 0.4058 0.5073 0.4615 0.0287 1.0000 Uiso R
H31 H 0.0823 0.5905 0.2611 0.0268 1.0000 Uiso R
H51 H 0.5114 0.4862 -0.0032 0.0292 1.0000 Uiso R
H71 H 0.5454 0.1186 0.2706 0.0264 1.0000 Uiso R
H81 H 0.2083 0.1588 0.1455 0.0263 1.0000 Uiso R
H91 H 0.1131 0.5848 0.5715 0.0510 1.0000 Uiso R
H92 H 0.1664 0.3946 0.6241 0.0508 1.0000 Uiso R
H93 H 0.0046 0.4294 0.4915 0.0496 1.0000 Uiso R
H111 H 0.1803 0.3912 -0.1028 0.0463 1.0000 Uiso R
H112 H 0.1318 0.5803 -0.0513 0.0466 1.0000 Uiso R
H113 H 0.0061 0.4239 0.0042 0.0459 1.0000 Uiso R

loop_
_atom_site_aniso_label
_atom_site_aniso_U_11
_atom_site_aniso_U_22
_atom_site_aniso_U_33
_atom_site_aniso_U_23
_atom_site_aniso_U_13
_atom_site_aniso_U_12
O1 0.0593(14) 0.0152(10) 0.0643(15) -0.0040(10) 0.0150(11) -0.0021(9)
O2 0.0381(10) 0.0157(9) 0.0469(11) 0.0031(8) 0.0135(8) -0.0075(8)
O3 0.0241(9) 0.0436(13) 0.0544(12) 0.0065(11) -0.0012(8) -0.0042(9)
C1 0.0260(11) 0.0196(13) 0.0225(11) 0.0021(9) 0.0020(8) -0.0031(10)
C2 0.0271(11) 0.0224(12) 0.0219(10) -0.0012(10) 0.0010(9) -0.0029(10)
C3 0.0262(11) 0.0158(12) 0.0264(11) 0.0002(9) 0.0030(9) -0.0003(9)
C4 0.0248(11) 0.0205(13) 0.0215(10) 0.0019(9) 0.0017(8) 0.0003(9)
C5 0.0300(12) 0.0183(13) 0.0273(11) 0.0017(9) 0.0055(9) -0.0017(10)
C6 0.0238(11) 0.0249(14) 0.0280(11) -0.0021(10) 0.0030(8) 0.0017(10)
C7 0.0251(12) 0.0166(11) 0.0253(10) 0.0005(9) 0.0003(9) 0.0007(9)
C8 0.0241(11) 0.0168(11) 0.0232(11) -0.0012(9) 0.0007(8) -0.0024(9)
C9 0.0395(13) 0.0369(15) 0.0260(11) -0.0046(12) 0.0086(10) -0.0002(12)
C10 0.0381(14) 0.0133(13) 0.0380(14) 0.0032(10) 0.0046(11) -0.0015(10)
C11 0.0331(12) 0.0342(14) 0.0260(11) 0.0051(11) -0.0025(9) 0.0049(11)

loop_
_atom_type_symbol
_atom_type_scat_dispersion_real
_atom_type_scat_dispersion_imag
_atom_type_scat_Cromer_Mann_a1
_atom_type_scat_Cromer_Mann_b1
_atom_type_scat_Cromer_Mann_a2
_atom_type_scat_Cromer_Mann_b2
_atom_type_scat_Cromer_Mann_a3
_atom_type_scat_Cromer_Mann_b3
_atom_type_scat_Cromer_Mann_a4
_atom_type_scat_Cromer_Mann_b4
_atom_type_scat_Cromer_Mann_c
_atom_type_scat_source
C 0.0181 0.0091 2.3100 20.8439 1.0200 10.2075 1.5886 0.5687 0.8650 51.6512 0.2156 'International Tables Vol C 4.2.6.8 and 6.1.1.4'
H 0.0000 0.0000 0.4930 10.5109 0.3229 26.1257 0.1402 3.1424 0.0408 57.7998 0.0030 'International Tables Vol C 4.2.6.8 and 6.1.1.4'
O 0.0492 0.0322 3.0485 13.2771 2.2868 5.7011 1.5463 0.3239 0.8670 32.9089 0.2508 'International Tables Vol C 4.2.6.8 and 6.1.1.4'

loop_
_geom_angle_atom_site_label_1
_geom_angle_atom_site_label_2
_geom_angle_atom_site_label_3
_geom_angle
_geom_angle_publ_flag
C5 O2 C10 109.00(19) yes
C2 C1 C7 120.18(19) yes
C2 C1 C8 111.88(19) yes
C7 C1 C8 60.46(15) yes
C2 C1 H11 117.8 no
C7 C1 H11 115.2 no
C8 C1 H11 118.6 no
C1 C2 C3 104.50(17) yes
C1 C2 C9 111.1(2) yes
C3 C2 C9 111.5(2) yes
C1 C2 H21 109.3 no
C3 C2 H21 110.7 no
C9 C2 H21 109.6 no
C2 C3 C4 106.45(19) yes
C2 C3 C10 110.3(2) yes
C4 C3 C10 103.8(2) yes
C2 C3 H31 112.3 no
C4 C3 H31 112.0 no
C10 C3 H31 111.5 no
C3 C4 C5 99.97(19) yes
C3 C4 C8 106.52(18) yes
C5 C4 C8 105.62(19) yes
C3 C4 C11 115.3(2) yes
C5 C4 C11 113.9(2) yes
C8 C4 C11 114.1(2) yes
C4 C5 O2 107.44(19) yes
C4 C5 C6 106.48(19) yes
O2 C5 C6 111.9(2) yes
C4 C5 H51 111.8 no
O2 C5 H51 108.9 no
C6 C5 H51 110.3 no
C5 C6 O3 124.3(2) yes
C5 C6 C7 108.6(2) yes
O3 C6 C7 127.0(2) yes
C1 C7 C6 118.0(2) yes
C1 C7 C8 57.84(14) yes
C6 C7 C8 108.8(2) yes
C1 C7 H71 117.4 no
C6 C7 H71 118.7 no
C8 C7 H71 121.5 no
C4 C8 C7 106.3(2) yes
C4 C8 C1 105.70(18) yes
C7 C8 C1 61.70(15) yes
C4 C8 H81 123.2 no
C7 C8 H81 120.9 no
C1 C8 H81 123.0 no
C2 C9 H91 109.3 no
C2 C9 H92 108.6 no
H91 C9 H92 108.9 no
C2 C9 H93 110.7 no
H91 C9 H93 108.8 no
H92 C9 H93 110.4 no
C3 C10 O2 110.1(2) yes
C3 C10 O1 129.3(3) yes
O2 C10 O1 120.5(3) yes
C4 C11 H111 112.1 no
C4 C11 H112 110.2 no
H111 C11 H112 107.6 no
C4 C11 H113 110.3 no
H111 C11 H113 108.3 no
H112 C11 H113 108.1 no

loop_
_geom_bond_atom_site_label_1
_geom_bond_atom_site_label_2
_geom_bond_distance
_geom_bond_publ_flag
O1 C10 1.207(4) yes
O2 C5 1.442(3) yes
O2 C10 1.366(3) yes
O3 C6 1.211(3) yes
C1 C2 1.521(3) yes
C1 C7 1.543(3) yes
C1 C8 1.483(3) yes
C1 H11 0.984 no
C2 C3 1.567(3) yes
C2 C9 1.531(3) yes
C2 H21 0.997 no
C3 C4 1.541(3) yes
C3 C10 1.503(3) yes
C3 H31 0.979 no
C4 C5 1.533(3) yes
C4 C8 1.541(3) yes
C4 C11 1.521(3) yes
C5 C6 1.529(3) yes
C5 H51 0.969 no
C6 C7 1.470(3) yes
C7 C8 1.524(3) yes
C7 H71 0.989 no
C8 H81 0.986 no
C9 H91 0.969 no
C9 H92 0.980 no
C9 H93 0.958 no
C11 H111 0.968 no
C11 H112 0.983 no
C11 H113 0.970 no

loop_
_geom_contact_atom_site_label_1
_geom_contact_atom_site_label_2
_geom_contact_distance
_geom_contact_site_symmetry_2
_geom_contact_publ_flag
O1 C1 3.309(3) 1_565 no
O1 C7 3.140(3) 1_565 no
O1 C8 3.248(3) 1_565 no
O2 O3 2.958(3) . no
O2 C5 3.351(3) 2_655 no
O3 C11 3.395(4) 1_655 no
O3 C3 3.316(3) 1_655 no

loop_
_geom_torsion_atom_site_label_1
_geom_torsion_atom_site_label_2
_geom_torsion_atom_site_label_3
_geom_torsion_atom_site_label_4
_geom_torsion
_geom_torsion_publ_flag
C10 O2 C5 C4 19.0(3) no
C10 O2 C5 C6 -97.6(2) no
C5 O2 C10 O1 -179.9(3) no
C5 O2 C10 C3 0.8(3) no
C7 C1 C2 C3 68.2(2) no
C7 C1 C2 C9 -171.4(2) no
C8 C1 C2 C3 0.6(2) no
C8 C1 C2 C9 120.9(2) no
C2 C1 C7 C6 -4.0(3) no
C2 C1 C7 C8 -99.6(2) no
C8 C1 C7 C6 95.6(2) no
C2 C1 C8 C4 12.9(2) no
C2 C1 C8 C7 113.3(2) no
C7 C1 C8 C4 -100.37(18) no
C1 C2 C3 C4 -13.9(2) no
C1 C2 C3 C10 -125.9(2) no
C9 C2 C3 C4 -134.1(2) no
C9 C2 C3 C10 113.9(2) no
C2 C3 C4 C5 -87.8(2) no
C2 C3 C4 C8 22.0(2) no
C2 C3 C4 C11 149.6(2) no
C10 C3 C4 C5 28.7(2) no
C10 C3 C4 C8 138.41(19) no
C10 C3 C4 C11 -93.9(2) no
C2 C3 C10 O1 -85.3(3) no
C2 C3 C10 O2 93.9(2) no
C4 C3 C10 O1 161.0(3) no
C4 C3 C10 O2 -19.8(3) no
C3 C4 C5 O2 -29.5(2) no
C3 C4 C5 C6 90.6(2) no
C8 C4 C5 O2 -139.9(2) no
C8 C4 C5 C6 -19.8(3) no
C11 C4 C5 O2 94.1(2) no
C11 C4 C5 C6 -145.9(2) no
C3 C4 C8 C1 -21.4(2) no
C3 C4 C8 C7 -85.9(2) no
C5 C4 C8 C1 84.3(2) no
C5 C4 C8 C7 19.8(3) no
C11 C4 C8 C1 -149.8(2) no
C11 C4 C8 C7 145.8(2) no
O2 C5 C6 O3 -53.2(3) no
O2 C5 C6 C7 129.7(2) no
C4 C5 C6 O3 -170.3(3) no
C4 C5 C6 C7 12.5(3) no
O3 C6 C7 C1 120.1(3) no
O3 C6 C7 C8 -177.1(3) no
C5 C6 C7 C1 -62.9(3) no
C5 C6 C7 C8 0.0(3) no
C1 C7 C8 C4 99.4(2) no
C6 C7 C8 C1 -111.8(2) no
C6 C7 C8 C4 -12.5(3) no

loop_
_oxford_twin_element_scale_factors
0.753(11)
0.247(11)
